data_7010319
loop_
_publ_author_name
'Bickley, Jamie F.'
'Bonar-Law, Richard P.'
'Femoni, Cristina'
'MacLean, Elizabeth J.'
'Steiner, Alexander'
'Teat, Simon J.'

_publ_section_title
;
 Dirhodium(II) carboxylate complexes as building blocks. Synthesis and
 structures of square boxes with tilted walls&#x200A;&#x2020;
;
_journal_issue 22
_journal_name_full 'Journal of the Chemical Society, Dalton Transactions'
_journal_page_first 4025
_journal_paper_doi 10.1039/b008060h
_journal_year 2000
_chemical_formula_sum 'C120 H154 O57 Rh8'
_chemical_formula_weight 3332.02
_chemical_name_systematic
; 
 ? 
;
_space_group_IT_number 15
_symmetry_cell_setting monoclinic
_symmetry_space_group_name_Hall '-C 2yc'
_symmetry_space_group_name_H-M 'C 1 2/c 1'
_atom_sites_solution_hydrogens geom
_atom_sites_solution_primary direct
_atom_sites_solution_secondary difmap
_audit_creation_method SHELXL-97
_cell_angle_alpha 90.00
_cell_angle_beta 98.2160(10)
_cell_angle_gamma 90.00
_cell_formula_units_Z 4
_cell_length_a 35.1613(10)
_cell_length_b 18.1227(5)
_cell_length_c 21.5984(6)
_cell_measurement_temperature 213(2)
_cell_volume 13621.6(7)
_computing_structure_refinement 'SHELXL-97 (Sheldrick, 1997)'
_computing_structure_solution 'SHELXS-97 (Sheldrick, 1990)'
_diffrn_ambient_temperature 213(2)
_diffrn_measured_fraction_theta_full 0.475
_diffrn_measured_fraction_theta_max 0.475
_diffrn_radiation_monochromator graphite
_diffrn_radiation_source 'fine-focus sealed tube'
_diffrn_radiation_wavelength 0.68550
_diffrn_reflns_av_R_equivalents 0.1174
_diffrn_reflns_av_sigmaI/netI 0.1924
_diffrn_reflns_limit_h_max 40
_diffrn_reflns_limit_h_min -30
_diffrn_reflns_limit_k_max 21
_diffrn_reflns_limit_k_min -16
_diffrn_reflns_limit_l_max 25
_diffrn_reflns_limit_l_min -25
_diffrn_reflns_number 26948
_diffrn_reflns_theta_full 23.50
_diffrn_reflns_theta_max 23.50
_diffrn_reflns_theta_min 3.95
_exptl_absorpt_coefficient_mu 0.924
_exptl_absorpt_correction_T_max 0.9640
_exptl_absorpt_correction_T_min 0.8087
_exptl_crystal_density_diffrn 1.625
_exptl_crystal_density_method 'not measured'
_exptl_crystal_F_000 6759
_exptl_crystal_size_max 0.24
_exptl_crystal_size_mid 0.06
_exptl_crystal_size_min 0.04
_refine_diff_density_max 2.006
_refine_diff_density_min -1.271
_refine_diff_density_rms 0.193
_refine_ls_extinction_method none
_refine_ls_goodness_of_fit_ref 1.083
_refine_ls_hydrogen_treatment mixed
_refine_ls_matrix_type full
_refine_ls_number_parameters 747
_refine_ls_number_reflns 11047
_refine_ls_number_restraints 112
_refine_ls_restrained_S_all 1.097
_refine_ls_R_factor_all 0.1445
_refine_ls_R_factor_gt 0.0959
_refine_ls_shift/su_max 0.001
_refine_ls_shift/su_mean 0.000
_refine_ls_structure_factor_coef Fsqd
_refine_ls_weighting_details 'w=1/[\s^2^(Fo^2^)+(0.0976P)^2^+207.5113P] where P=(Fo^2^+2Fc^2^)/3'
_refine_ls_weighting_scheme calc
_refine_ls_wR_factor_gt 0.2502
_refine_ls_wR_factor_ref 0.2637
_reflns_number_gt 7628
_reflns_number_total 11047
_reflns_threshold_expression >2sigma(I)
_cod_data_source_file b008060h.txt
_cod_data_source_block dart45
_cod_depositor_comments
;
The following automatic conversions were performed:
'_symmetry_cell_setting' value 'Monoclinic' changed to 'monoclinic'
according to '/home/saulius/struct/CIF-dictionaries/cif_core.dic'
dictionary named 'cif_core.dic' version 2.4.1 from 2010-06-29.

Automatic conversion script
Id: cif_fix_enum 1527 2010-12-29 10:47:43Z saulius 

The following automatic conversions were performed:

'_refine_ls_weighting_scheme' value 'calc
w=1/[\s^2^(Fo^2^)+(0.0976P)^2^+207.5113P] where P=(Fo^2^+2Fc^2^)/3'
was changed to 'calc'. New tag '_refine_ls_weighting_details' was
created. The value of the new tag was set to
'w=1/[\s^2^(Fo^2^)+(0.0976P)^2^+207.5113P] where P=(Fo^2^+2Fc^2^)/3'.

Automatic conversion script
Id: cif_fix_values 3143 2015-03-26 13:38:13Z robertas 
;
_cod_original_sg_symbol_H-M C2/c
_cod_database_code 7010319

loop_
_symmetry_equiv_pos_as_xyz
'x, y, z'
'-x, y, -z+1/2'
'x+1/2, y+1/2, z'
'-x+1/2, y+1/2, -z+1/2'
'-x, -y, -z'
'x, -y, z-1/2'
'-x+1/2, -y+1/2, -z'
'x+1/2, -y+1/2, z-1/2'

loop_
_atom_site_label
_atom_site_type_symbol
_atom_site_fract_x
_atom_site_fract_y
_atom_site_fract_z
_atom_site_U_iso_or_equiv
_atom_site_adp_type
_atom_site_occupancy
_atom_site_calc_flag
_atom_site_refinement_flags
_atom_site_disorder_assembly
_atom_site_disorder_group
Rh1 Rh 0.48148(3) -0.28736(5) 1.50478(4) 0.0291(3) Uani 1 d . . .
Rh2 Rh 0.47116(3) -0.18614(5) 1.57079(4) 0.0291(3) Uani 1 d . . .
Rh3 Rh 0.23398(3) -0.07336(5) 1.17870(4) 0.0314(3) Uani 1 d . . .
Rh4 Rh 0.24055(3) 0.03940(5) 1.23558(4) 0.0299(3) Uani 1 d . . .
O1 O 0.5203(2) -0.2212(4) 1.4685(4) 0.0364(19) Uani 1 d . . .
O2 O 0.5094(2) -0.1253(4) 1.5299(4) 0.0348(19) Uani 1 d . . .
O3 O 0.4385(2) -0.2471(4) 1.4410(4) 0.0312(18) Uani 1 d . . .
O4 O 0.4278(2) -0.1530(4) 1.5045(4) 0.0354(19) Uani 1 d . . .
O5 O 0.4424(2) -0.3467(4) 1.5453(4) 0.0333(18) Uani 1 d . . .
O6 O 0.4346(2) -0.2511(4) 1.6094(4) 0.038(2) Uani 1 d . . .
O7 O 0.5161(2) -0.2248(5) 1.6331(4) 0.036(2) Uani 1 d . . .
O8 O 0.5235(2) -0.3225(4) 1.5720(4) 0.0363(19) Uani 1 d . . .
O13 O 0.1927(2) -0.1029(4) 1.2310(4) 0.041(2) Uani 1 d . . .
O14 O 0.1979(2) 0.0049(5) 1.2824(4) 0.039(2) Uani 1 d . . .
O15 O 0.2752(2) -0.1173(4) 1.2432(4) 0.0363(19) Uani 1 d . . .
O16 O 0.2820(2) -0.0111(4) 1.2978(4) 0.0332(18) Uani 1 d . . .
O17 O 0.5935(2) -0.1455(5) 1.4784(4) 0.046(2) Uani 1 d . . .
O18 O 0.5916(3) -0.2441(6) 1.6863(5) 0.061(3) Uani 1 d . . .
O11 O 0.1933(3) -0.0238(4) 1.1166(4) 0.043(2) Uani 1 d DU . .
O12 O 0.2003(2) 0.0831(4) 1.1683(4) 0.040(2) Uani 1 d DU . .
C39 C 0.1863(4) 0.0430(6) 1.1234(5) 0.043(3) Uani 1 d DU . .
C40 C 0.1586(4) 0.0798(7) 1.0722(6) 0.055(4) Uiso 1 d DU . .
C41 C 0.1383(9) 0.1415(14) 1.0952(15) 0.190(15) Uiso 1 d DU . .
H41A H 0.1210 0.1630 1.0609 0.228 Uiso 1 calc R . .
H41B H 0.1566 0.1784 1.1128 0.228 Uiso 1 calc R . .
H41C H 0.1236 0.1243 1.1271 0.228 Uiso 1 calc R . .
C42 C 0.1335(6) 0.0280(10) 1.0344(9) 0.097(6) Uiso 1 d DU . .
H42A H 0.1165 0.0549 1.0029 0.117 Uiso 1 calc R . .
H42B H 0.1183 0.0011 1.0610 0.117 Uiso 1 calc R . .
H42C H 0.1489 -0.0063 1.0142 0.117 Uiso 1 calc R . .
O20 O 0.1805(6) 0.1197(10) 1.0306(8) 0.156(7) Uiso 1 d DU . .
C43 C 0.2051(8) 0.0791(13) 1.0070(10) 0.169(12) Uiso 1 d DU . .
C44 C 0.2445(5) 0.0838(10) 1.0375(10) 0.102(7) Uiso 1 d DU . .
H44 H 0.2508 0.1150 1.0723 0.122 Uiso 1 calc R . .
C45 C 0.2741(9) 0.0402(10) 1.0145(11) 0.179(12) Uiso 1 d DU . .
C46 C 0.2638(10) -0.0091(14) 0.9593(11) 0.200(14) Uiso 1 d DU . .
H46 H 0.2835 -0.0369 0.9453 0.240 Uiso 1 calc R . .
C47 C 0.2251(8) -0.0169(17) 0.9259(16) 0.174(13) Uiso 1 d DU . .
H47 H 0.2187 -0.0480 0.8911 0.209 Uiso 1 calc R . .
C48 C 0.1968(12) 0.0295(13) 0.9526(12) 0.222(16) Uiso 1 d DU . .
H48 H 0.1712 0.0271 0.9330 0.266 Uiso 1 calc R . .
O19 O 0.3090(7) 0.0439(10) 1.0407(8) 0.172(8) Uiso 1 d DU . .
C49 C 0.3220(4) 0.0493(6) 1.1055(6) 0.050(3) Uiso 1 d DU . .
C50 C 0.3352(6) 0.1249(9) 1.1166(8) 0.080(5) Uiso 1 d DU . .
H50A H 0.3417 0.1331 1.1612 0.096 Uiso 1 calc R . .
H50B H 0.3149 0.1587 1.0997 0.096 Uiso 1 calc R . .
H50C H 0.3577 0.1333 1.0962 0.096 Uiso 1 calc R . .
C51 C 0.3549(6) -0.0019(13) 1.1167(12) 0.135(10) Uiso 1 d DU . .
H51A H 0.3669 0.0021 1.1598 0.162 Uiso 1 calc R . .
H51B H 0.3734 0.0106 1.0891 0.162 Uiso 1 calc R . .
H51C H 0.3460 -0.0520 1.1083 0.162 Uiso 1 calc R . .
C52 C 0.2909(3) 0.0248(5) 1.1431(5) 0.036(3) Uani 1 d DU . .
O9 O 0.2774(2) -0.0387(4) 1.1319(4) 0.042(2) Uani 1 d DU . .
O10 O 0.2816(2) 0.0685(4) 1.1838(4) 0.0357(19) Uani 1 d DU . .
C1 C 0.4283(3) -0.3167(7) 1.5882(6) 0.034(3) Uani 1 d . . .
C2 C 0.3992(4) -0.3568(7) 1.6209(5) 0.036(3) Uani 1 d . . .
C3 C 0.3686(4) -0.3173(8) 1.6325(8) 0.062(5) Uani 1 d . . .
H3 H 0.3653 -0.2691 1.6166 0.074 Uiso 1 calc R . .
C4 C 0.3415(4) -0.3460(8) 1.6677(9) 0.066(5) Uani 1 d . . .
H4 H 0.3205 -0.3169 1.6753 0.079 Uiso 1 calc R . .
C5 C 0.3456(3) -0.4151(7) 1.6908(6) 0.038(3) Uani 1 d . . .
C6 C 0.3790(4) -0.4583(7) 1.6820(6) 0.041(3) Uani 1 d . . .
C7 C 0.3868(5) -0.5258(8) 1.7122(7) 0.058(4) Uani 1 d . . .
H7 H 0.3685 -0.5469 1.7345 0.070 Uiso 1 calc R . .
C8 C 0.4201(5) -0.5611(10) 1.7098(9) 0.076(6) Uani 1 d . . .
H8 H 0.4255 -0.6055 1.7318 0.091 Uiso 1 calc R . .
C9 C 0.4471(5) -0.5312(9) 1.6740(9) 0.074(5) Uani 1 d . . .
H9 H 0.4701 -0.5567 1.6712 0.089 Uiso 1 calc R . .
C10 C 0.4401(5) -0.4663(8) 1.6440(7) 0.057(4) Uani 1 d . . .
H10 H 0.4587 -0.4467 1.6214 0.068 Uiso 1 calc R . .
C11 C 0.4058(4) -0.4270(7) 1.6454(6) 0.041(3) Uani 1 d . . .
C12 C 0.5326(4) -0.2818(7) 1.6194(6) 0.034(3) Uani 1 d . . .
C13 C 0.5677(4) -0.3070(8) 1.6660(7) 0.050(4) Uani 1 d . . .
C14 C 0.5526(5) -0.3316(11) 1.7243(8) 0.073(5) Uani 1 d . . .
H14A H 0.5737 -0.3491 1.7546 0.110 Uiso 1 calc R . .
H14B H 0.5342 -0.3712 1.7140 0.110 Uiso 1 calc R . .
H14C H 0.5401 -0.2904 1.7418 0.110 Uiso 1 calc R . .
C15 C 0.5906(4) -0.3666(9) 1.6396(8) 0.061(4) Uani 1 d . . .
H15A H 0.5997 -0.3486 1.6021 0.091 Uiso 1 calc R . .
H15B H 0.5744 -0.4095 1.6295 0.091 Uiso 1 calc R . .
H15C H 0.6124 -0.3800 1.6703 0.091 Uiso 1 calc R . .
C16 C 0.6060(4) -0.2002(9) 1.6438(7) 0.055(4) Uani 1 d . . .
C17 C 0.6345(5) -0.1492(10) 1.6686(8) 0.067(5) Uani 1 d . . .
H17 H 0.6443 -0.1501 1.7115 0.080 Uiso 1 calc R . .
C18 C 0.6480(5) -0.0979(10) 1.6295(9) 0.074(5) Uani 1 d . . .
H18 H 0.6667 -0.0636 1.6465 0.089 Uiso 1 calc R . .
C19 C 0.6349(4) -0.0958(9) 1.5669(8) 0.062(4) Uani 1 d . . .
H19 H 0.6442 -0.0603 1.5410 0.075 Uiso 1 calc R . .
C20 C 0.6079(4) -0.1464(8) 1.5425(7) 0.050(4) Uani 1 d . . .
C21 C 0.5943(4) -0.2014(8) 1.5792(7) 0.047(3) Uani 1 d . . .
H21 H 0.5776 -0.2383 1.5608 0.057 Uiso 1 calc R . .
C22 C 0.5563(4) -0.1097(8) 1.4607(7) 0.048(3) Uani 1 d . . .
C23 C 0.5489(4) -0.1134(8) 1.3905(6) 0.053(4) Uani 1 d . . .
H23A H 0.5690 -0.0872 1.3733 0.080 Uiso 1 calc R . .
H23B H 0.5242 -0.0908 1.3757 0.080 Uiso 1 calc R . .
H23C H 0.5485 -0.1646 1.3773 0.080 Uiso 1 calc R . .
C24 C 0.5571(4) -0.0294(7) 1.4833(7) 0.051(4) Uani 1 d . . .
H24A H 0.5679 -0.0274 1.5272 0.077 Uiso 1 calc R . .
H24B H 0.5311 -0.0099 1.4779 0.077 Uiso 1 calc R . .
H24C H 0.5728 -0.0001 1.4592 0.077 Uiso 1 calc R . .
C25 C 0.5254(3) -0.1550(7) 1.4892(6) 0.036(3) Uani 1 d . . .
C26 C 0.4220(3) -0.1901(6) 1.4540(5) 0.030(3) Uani 1 d . . .
C27 C 0.3895(4) -0.1615(7) 1.4071(6) 0.036(3) Uani 1 d . . .
C28 C 0.3604(4) -0.1234(7) 1.4292(6) 0.040(3) Uani 1 d . . .
H28 H 0.3615 -0.1162 1.4725 0.048 Uiso 1 calc R . .
C29 C 0.3295(4) -0.0955(7) 1.3892(6) 0.042(3) Uani 1 d . . .
H29 H 0.3103 -0.0690 1.4057 0.050 Uiso 1 calc R . .
C30 C 0.3266(3) -0.1059(6) 1.3257(6) 0.033(3) Uani 1 d . . .
C31 C 0.3554(4) -0.1458(7) 1.3006(6) 0.036(3) Uani 1 d . . .
C32 C 0.3540(4) -0.1560(7) 1.2345(6) 0.043(3) Uani 1 d . . .
H32 H 0.3326 -0.1391 1.2070 0.052 Uiso 1 calc R . .
C33 C 0.3838(4) -0.1904(8) 1.2112(7) 0.051(4) Uani 1 d . . .
H33 H 0.3827 -0.1961 1.1677 0.061 Uiso 1 calc R . .
C34 C 0.4154(4) -0.2166(8) 1.2509(7) 0.049(3) Uani 1 d . . .
H34 H 0.4357 -0.2392 1.2341 0.059 Uiso 1 calc R . .
C35 C 0.4172(4) -0.2101(7) 1.3123(6) 0.043(3) Uani 1 d . . .
H35 H 0.4385 -0.2296 1.3384 0.051 Uiso 1 calc R . .
C36 C 0.3873(4) -0.1738(7) 1.3402(6) 0.036(3) Uani 1 d . . .
C37 C 0.2919(3) -0.0761(7) 1.2861(5) 0.031(3) Uani 1 d . . .
C38 C 0.1837(4) -0.0581(7) 1.2710(7) 0.039(3) Uani 1 d . . .
O100 O 0.4946(3) -0.3845(5) 1.4431(4) 0.052(2) Uani 1 d . . .
H100 H 0.5199 -0.4025 1.4496 0.062 Uiso 1 calc R . .
C100 C 0.4701(15) -0.418(3) 1.399(2) 0.26(2) Uiso 1 d . . .
H10A H 0.4507 -0.4444 1.4180 0.386 Uiso 1 calc R . .
H10B H 0.4841 -0.4534 1.3766 0.386 Uiso 1 calc R . .
H10C H 0.4578 -0.3821 1.3695 0.386 Uiso 1 calc R . .
O200 O 0.4623(3) -0.0923(5) 1.6376(4) 0.052(2) Uani 1 d . . .
H200 H 0.4665 -0.0426 1.6282 0.062 Uiso 1 calc R . .
C200 C 0.4502(6) -0.1142(11) 1.6931(8) 0.082(6) Uani 1 d . . .
H20A H 0.4235 -0.1291 1.6850 0.124 Uiso 1 calc R . .
H20B H 0.4530 -0.0734 1.7225 0.124 Uiso 1 calc R . .
H20C H 0.4658 -0.1554 1.7106 0.124 Uiso 1 calc R . .
O300 O 0.2275(3) -0.1820(5) 1.1269(5) 0.058(3) Uani 1 d . . .
H300 H 0.2492 -0.2077 1.1176 0.069 Uiso 1 calc R . .
C300 C 0.1909(6) -0.2099(12) 1.1091(11) 0.105(8) Uani 1 d . . .
H30A H 0.1773 -0.2119 1.1451 0.157 Uiso 1 calc R . .
H30B H 0.1927 -0.2593 1.0923 0.157 Uiso 1 calc R . .
H30C H 0.1770 -0.1783 1.0774 0.157 Uiso 1 calc R . .
O400 O 0.2444(3) 0.1452(5) 1.2919(5) 0.050(2) Uani 1 d . . .
H400 H 0.2680 0.1669 1.3081 0.060 Uiso 1 calc R . .
C400 C 0.2067(5) 0.1783(9) 1.3015(9) 0.069(5) Uani 1 d . . .
H40A H 0.1929 0.1938 1.2615 0.103 Uiso 1 calc R . .
H40B H 0.2111 0.2206 1.3290 0.103 Uiso 1 calc R . .
H40C H 0.1916 0.1418 1.3201 0.103 Uiso 1 calc R . .
O500 O 0.2712(4) 0.2493(6) 1.2258(5) 0.068(3) Uani 1 d . . .
H500 H 0.2644 0.2152 1.2474 0.103 Uiso 1 calc R . .
C500 C 0.2479(5) 0.2505(9) 1.1682(8) 0.070(5) Uani 1 d . . .
H50A H 0.2213 0.2555 1.1746 0.104 Uiso 1 calc R . .
H50B H 0.2511 0.2049 1.1460 0.104 Uiso 1 calc R . .
H50C H 0.2550 0.2919 1.1438 0.104 Uiso 1 calc R . .
O600 O 0.2717(8) -0.2020(12) 1.0385(11) 0.172(9) Uiso 1 d . . .
H600 H 0.2635 -0.2237 1.0678 0.258 Uiso 1 calc R . .
C600 C 0.3093(12) -0.1965(19) 1.0506(18) 0.179(14) Uiso 1 d . . .
H60A H 0.3188 -0.1711 1.0164 0.269 Uiso 1 calc R . .
H60B H 0.3205 -0.2454 1.0553 0.269 Uiso 1 calc R . .
H60C H 0.3162 -0.1688 1.0890 0.269 Uiso 1 calc R . .
O700 O 0.5607(5) -0.3197(8) 1.4101(9) 0.109(5) Uani 1 d . . .
H700 H 0.5522 -0.3513 1.3839 0.164 Uiso 1 calc R . .
C700 C 0.6011(7) -0.3419(15) 1.4407(12) 0.114(8) Uani 1 d . . .
H70A H 0.6140 -0.2993 1.4614 0.170 Uiso 1 calc R . .
H70B H 0.6157 -0.3598 1.4088 0.170 Uiso 1 calc R . .
H70C H 0.5993 -0.3805 1.4712 0.170 Uiso 1 calc R . .
O800 O 0.5361(5) -0.0470(8) 1.6539(8) 0.101(4) Uiso 1 d . . .
H800 H 0.5145 -0.0342 1.6370 0.152 Uiso 1 calc R . .
C800 C 0.5604(7) 0.0139(11) 1.6604(11) 0.107(8) Uani 1 d . . .
H80A H 0.5596 0.0367 1.7008 0.160 Uiso 1 calc R . .
H80B H 0.5520 0.0491 1.6274 0.160 Uiso 1 calc R . .
H80C H 0.5864 -0.0018 1.6574 0.160 Uiso 1 calc R . .
O900 O 0.2500 0.2500 1.0000 0.196(14) Uiso 1 d S . .

loop_
_atom_site_aniso_label
_atom_site_aniso_U_11
_atom_site_aniso_U_22
_atom_site_aniso_U_33
_atom_site_aniso_U_23
_atom_site_aniso_U_13
_atom_site_aniso_U_12
Rh1 0.0190(5) 0.0292(5) 0.0378(5) 0.0028(4) -0.0001(4) -0.0003(4)
Rh2 0.0206(5) 0.0281(5) 0.0373(5) 0.0024(4) -0.0007(4) -0.0025(4)
Rh3 0.0203(5) 0.0269(5) 0.0448(5) 0.0019(4) -0.0024(4) -0.0016(4)
Rh4 0.0200(5) 0.0266(5) 0.0422(5) 0.0030(4) 0.0017(4) -0.0010(4)
O1 0.034(5) 0.035(5) 0.042(5) 0.003(4) 0.010(4) -0.010(4)
O2 0.027(5) 0.036(5) 0.043(5) -0.001(4) 0.009(4) -0.010(4)
O3 0.017(4) 0.034(5) 0.039(4) 0.004(3) -0.009(3) 0.004(4)
O4 0.023(4) 0.037(5) 0.045(5) 0.005(4) 0.000(4) 0.006(4)
O5 0.030(5) 0.037(5) 0.035(4) -0.002(4) 0.010(4) -0.008(4)
O6 0.042(5) 0.030(5) 0.045(5) 0.006(4) 0.017(4) -0.008(4)
O7 0.024(4) 0.038(5) 0.041(5) 0.003(4) -0.012(4) -0.003(4)
O8 0.024(4) 0.033(5) 0.049(5) 0.008(4) -0.003(4) 0.004(4)
O13 0.022(4) 0.031(5) 0.071(6) 0.002(4) 0.010(4) 0.000(4)
O14 0.019(4) 0.039(5) 0.058(5) 0.010(4) 0.003(4) 0.009(4)
O15 0.024(4) 0.028(4) 0.052(5) 0.004(4) -0.009(4) 0.002(4)
O16 0.017(4) 0.037(5) 0.043(4) -0.002(4) 0.000(4) 0.003(4)
O17 0.022(5) 0.051(6) 0.064(6) -0.004(4) 0.005(4) -0.007(4)
O18 0.043(6) 0.073(7) 0.060(6) -0.008(5) -0.017(5) 0.001(5)
O11 0.038(5) 0.035(5) 0.051(5) -0.001(4) -0.015(4) 0.000(4)
O12 0.032(5) 0.029(5) 0.055(5) 0.002(4) -0.010(4) 0.005(4)
C39 0.036(7) 0.035(7) 0.055(8) 0.003(6) -0.009(6) -0.002(6)
C52 0.032(7) 0.037(7) 0.040(6) 0.002(5) 0.012(5) -0.004(6)
O9 0.036(5) 0.035(5) 0.057(5) -0.003(4) 0.012(4) 0.004(4)
O10 0.034(5) 0.023(4) 0.051(5) 0.001(4) 0.010(4) 0.000(4)
C1 0.016(6) 0.033(7) 0.051(7) 0.018(6) -0.007(6) -0.005(5)
C2 0.032(7) 0.042(7) 0.033(6) 0.005(5) 0.000(5) -0.001(6)
C3 0.048(9) 0.035(8) 0.108(13) 0.024(8) 0.033(9) 0.010(7)
C4 0.036(8) 0.038(8) 0.131(15) 0.023(9) 0.035(10) 0.001(7)
C5 0.020(6) 0.041(7) 0.053(8) 0.006(6) 0.003(6) -0.001(6)
C6 0.036(8) 0.039(7) 0.050(7) 0.004(6) 0.009(6) 0.002(6)
C7 0.063(11) 0.045(9) 0.069(10) 0.021(7) 0.018(8) 0.007(8)
C8 0.061(11) 0.072(12) 0.101(14) 0.036(10) 0.034(11) 0.033(9)
C9 0.064(12) 0.064(11) 0.099(13) 0.024(10) 0.030(10) 0.030(9)
C10 0.055(10) 0.048(9) 0.073(10) 0.005(7) 0.026(8) 0.015(8)
C11 0.031(7) 0.042(8) 0.052(8) 0.002(6) 0.009(6) 0.007(6)
C12 0.027(7) 0.030(7) 0.041(7) 0.005(5) -0.004(5) -0.002(5)
C13 0.036(8) 0.052(9) 0.058(8) 0.012(7) -0.007(7) 0.005(7)
C14 0.062(11) 0.096(14) 0.059(9) 0.017(9) -0.001(9) 0.012(10)
C15 0.035(8) 0.066(10) 0.075(10) 0.020(8) -0.019(8) 0.014(7)
C16 0.032(8) 0.064(10) 0.063(9) 0.007(7) -0.015(7) 0.000(7)
C17 0.049(10) 0.075(11) 0.068(10) -0.015(9) -0.017(8) 0.003(9)
C18 0.058(11) 0.060(11) 0.103(14) -0.027(10) 0.007(11) -0.015(9)
C19 0.034(8) 0.063(10) 0.087(12) -0.014(9) 0.001(8) -0.020(7)
C20 0.029(7) 0.045(8) 0.075(10) -0.008(7) 0.008(7) -0.003(6)
C21 0.030(7) 0.050(8) 0.059(8) -0.005(6) -0.002(7) -0.004(6)
C22 0.034(8) 0.044(8) 0.069(9) 0.005(7) 0.014(7) -0.005(6)
C23 0.053(9) 0.060(9) 0.051(8) 0.005(7) 0.020(7) 0.000(7)
C24 0.039(8) 0.038(8) 0.077(10) 0.013(7) 0.007(7) -0.012(6)
C25 0.011(6) 0.043(8) 0.050(7) 0.013(6) -0.012(5) -0.001(5)
C26 0.015(6) 0.033(7) 0.041(7) 0.003(5) 0.004(5) -0.006(5)
C27 0.034(7) 0.034(7) 0.043(7) 0.003(5) 0.013(6) -0.002(6)
C28 0.032(7) 0.049(8) 0.037(7) 0.000(5) -0.004(6) 0.003(6)
C29 0.032(7) 0.047(8) 0.049(8) 0.002(6) 0.013(6) 0.004(6)
C30 0.022(6) 0.029(6) 0.046(7) 0.005(5) 0.000(5) -0.004(5)
C31 0.027(7) 0.035(7) 0.044(7) 0.004(5) 0.001(6) -0.004(5)
C32 0.027(7) 0.051(8) 0.049(7) 0.005(6) -0.003(6) 0.001(6)
C33 0.051(9) 0.059(9) 0.045(8) -0.003(6) 0.012(7) 0.010(7)
C34 0.037(8) 0.059(9) 0.054(8) 0.004(7) 0.012(7) 0.013(7)
C35 0.036(8) 0.049(8) 0.043(7) 0.001(6) 0.010(6) 0.009(6)
C36 0.030(7) 0.037(7) 0.042(7) 0.008(5) 0.007(6) -0.003(6)
C37 0.012(5) 0.042(7) 0.038(6) 0.006(5) 0.000(5) -0.009(5)
C38 0.025(7) 0.028(7) 0.065(9) 0.007(6) 0.006(6) 0.001(6)
O100 0.048(6) 0.053(6) 0.053(6) -0.012(4) 0.005(5) 0.008(5)
O200 0.074(7) 0.039(5) 0.042(5) -0.003(4) 0.005(5) 0.009(5)
C200 0.082(14) 0.105(15) 0.061(11) -0.024(10) 0.012(10) -0.002(11)
O300 0.041(6) 0.035(5) 0.093(7) -0.014(5) -0.008(5) 0.004(4)
C300 0.071(14) 0.122(18) 0.120(17) -0.064(14) 0.008(13) -0.052(13)
O400 0.035(5) 0.043(5) 0.069(6) -0.011(4) 0.001(5) 0.003(4)
C400 0.061(11) 0.064(11) 0.088(12) -0.006(9) 0.035(10) 0.000(9)
O500 0.084(9) 0.052(7) 0.072(7) -0.006(5) 0.022(7) -0.013(6)
C500 0.073(12) 0.054(10) 0.086(12) -0.010(8) 0.027(11) 0.016(9)
O700 0.096(12) 0.094(11) 0.150(15) -0.035(9) 0.061(11) -0.022(9)
C700 0.085(18) 0.14(2) 0.116(18) -0.002(16) 0.007(15) 0.019(15)
C800 0.110(19) 0.074(14) 0.137(19) -0.015(13) 0.022(16) -0.053(13)

loop_
_atom_type_symbol
_atom_type_description
_atom_type_scat_dispersion_real
_atom_type_scat_dispersion_imag
_atom_type_scat_source
C C 0.0020 0.0020 'International Tables Vol C Tables 4.2.6.8 and 6.1.1.4'
O O 0.0080 0.0060 'International Tables Vol C Tables 4.2.6.8 and 6.1.1.4'
Rh Rh -1.2870 0.9190 'International Tables Vol C Tables 4.2.6.8 and 6.1.1.4'
H H 0.0000 0.0000 'International Tables Vol C Tables 4.2.6.8 and 6.1.1.4'

loop_
_geom_angle_atom_site_label_1
_geom_angle_atom_site_label_2
_geom_angle_atom_site_label_3
_geom_angle
_geom_angle_site_symmetry_1
_geom_angle_site_symmetry_3
_geom_angle_publ_flag
O8 Rh1 O3 176.5(3) . . ?
O8 Rh1 O5 89.7(3) . . ?
O3 Rh1 O5 89.9(3) . . ?
O8 Rh1 O1 90.0(3) . . ?
O3 Rh1 O1 90.1(3) . . ?
O5 Rh1 O1 175.7(3) . . ?
O8 Rh1 O100 89.4(3) . . ?
O3 Rh1 O100 94.2(3) . . ?
O5 Rh1 O100 92.8(3) . . ?
O1 Rh1 O100 91.6(3) . . ?
O8 Rh1 Rh2 88.3(2) . . ?
O3 Rh1 Rh2 88.1(2) . . ?
O5 Rh1 Rh2 88.8(2) . . ?
O1 Rh1 Rh2 86.8(2) . . ?
O100 Rh1 Rh2 177.2(3) . . ?
O6 Rh2 O4 90.3(3) . . ?
O6 Rh2 O2 176.9(3) . . ?
O4 Rh2 O2 90.6(3) . . ?
O6 Rh2 O7 90.4(3) . . ?
O4 Rh2 O7 175.9(3) . . ?
O2 Rh2 O7 88.5(3) . . ?
O6 Rh2 O200 91.2(4) . . ?
O4 Rh2 O200 93.9(3) . . ?
O2 Rh2 O200 91.7(4) . . ?
O7 Rh2 O200 90.1(3) . . ?
O6 Rh2 Rh1 87.6(2) . . ?
O4 Rh2 Rh1 88.2(2) . . ?
O2 Rh2 Rh1 89.5(2) . . ?
O7 Rh2 Rh1 87.7(2) . . ?
O200 Rh2 Rh1 177.5(2) . . ?
O15 Rh3 O11 176.7(3) . . ?
O15 Rh3 O13 90.7(3) . . ?
O11 Rh3 O13 89.5(4) . . ?
O15 Rh3 O9 87.1(3) . . ?
O11 Rh3 O9 92.4(4) . . ?
O13 Rh3 O9 175.5(4) . . ?
O15 Rh3 O300 90.6(3) . . ?
O11 Rh3 O300 92.7(3) . . ?
O13 Rh3 O300 90.9(4) . . ?
O9 Rh3 O300 93.0(4) . . ?
O15 Rh3 Rh4 88.6(2) . . ?
O11 Rh3 Rh4 88.2(2) . . ?
O13 Rh3 Rh4 87.9(2) . . ?
O9 Rh3 Rh4 88.1(2) . . ?
O300 Rh3 Rh4 178.6(3) . . ?
O10 Rh4 O14 175.8(3) . . ?
O10 Rh4 O12 89.0(3) . . ?
O14 Rh4 O12 89.3(3) . . ?
O10 Rh4 O16 88.9(3) . . ?
O14 Rh4 O16 92.4(3) . . ?
O12 Rh4 O16 175.2(3) . . ?
O10 Rh4 O400 94.8(3) . . ?
O14 Rh4 O400 89.2(4) . . ?
O12 Rh4 O400 92.0(3) . . ?
O16 Rh4 O400 92.5(3) . . ?
O10 Rh4 Rh3 87.9(2) . . ?
O14 Rh4 Rh3 88.2(3) . . ?
O12 Rh4 Rh3 87.7(2) . . ?
O16 Rh4 Rh3 87.9(2) . . ?
O400 Rh4 Rh3 177.3(3) . . ?
C25 O1 Rh1 118.7(8) . . ?
C25 O2 Rh2 118.1(8) . . ?
C26 O3 Rh1 118.4(7) . . ?
C26 O4 Rh2 117.4(7) . . ?
C1 O5 Rh1 117.2(7) . . ?
C1 O6 Rh2 118.9(8) . . ?
C12 O7 Rh2 118.2(7) . . ?
C12 O8 Rh1 118.2(8) . . ?
C38 O13 Rh3 118.7(8) . . ?
C38 O14 Rh4 119.0(8) . . ?
C37 O15 Rh3 118.9(7) . . ?
C37 O16 Rh4 118.4(7) . . ?
C20 O17 C22 116.5(10) . . ?
C16 O18 C13 120.7(11) . . ?
C39 O11 Rh3 119.0(7) . . ?
C39 O12 Rh4 118.8(7) . . ?
O11 C39 O12 126.1(10) . . ?
O11 C39 C40 117.2(9) . . ?
O12 C39 C40 116.7(9) . . ?
C41 C40 O20 99.0(15) . . ?
C41 C40 C42 113.6(18) . . ?
O20 C40 C42 107.8(13) . . ?
C41 C40 C39 112.6(15) . . ?
O20 C40 C39 109.0(13) . . ?
C42 C40 C39 113.6(12) . . ?
C43 O20 C40 113.8(11) . . ?
O20 C43 C44 116(2) . . ?
O20 C43 C48 126(2) . . ?
C44 C43 C48 118(3) . . ?
C43 C44 C45 120(3) . . ?
O19 C45 C44 121(2) . . ?
O19 C45 C46 120(2) . . ?
C44 C45 C46 120(3) . . ?
C47 C46 C45 124(3) . . ?
C46 C47 C48 113(4) . . ?
C43 C48 C47 126(3) . . ?
C45 O19 C49 126.8(17) . . ?
O19 C49 C50 106.3(12) . . ?
O19 C49 C51 104.7(14) . . ?
C50 C49 C51 110.0(15) . . ?
O19 C49 C52 110.7(13) . . ?
C50 C49 C52 115.1(11) . . ?
C51 C49 C52 109.7(13) . . ?
O9 C52 O10 125.6(10) . . ?
O9 C52 C49 116.4(9) . . ?
O10 C52 C49 117.9(9) . . ?
C52 O9 Rh3 118.2(7) . . ?
C52 O10 Rh4 120.0(7) . . ?
O5 C1 O6 127.4(11) . . ?
O5 C1 C2 120.6(11) . . ?
O6 C1 C2 112.0(11) . . ?
C3 C2 C11 120.8(13) . . ?
C3 C2 C1 116.4(12) . . ?
C11 C2 C1 122.2(12) . . ?
C2 C3 C4 121.9(13) . . ?
C5 C4 C3 120.1(14) . . ?
C4 C5 C6 119.8(12) . . ?
C4 C5 C38 117.6(12) . 7_548 ?
C6 C5 C38 122.4(12) . 7_548 ?
C7 C6 C11 120.3(13) . . ?
C7 C6 C5 121.4(13) . . ?
C11 C6 C5 118.0(12) . . ?
C8 C7 C6 121.0(15) . . ?
C7 C8 C9 119.7(15) . . ?
C10 C9 C8 120.4(15) . . ?
C9 C10 C11 122.0(15) . . ?
C2 C11 C10 123.6(13) . . ?
C2 C11 C6 119.2(12) . . ?
C10 C11 C6 116.5(13) . . ?
O7 C12 O8 127.2(11) . . ?
O7 C12 C13 116.6(11) . . ?
O8 C12 C13 116.2(11) . . ?
O18 C13 C14 103.9(13) . . ?
O18 C13 C15 111.2(12) . . ?
C14 C13 C15 112.1(13) . . ?
O18 C13 C12 109.8(11) . . ?
C14 C13 C12 106.8(12) . . ?
C15 C13 C12 112.6(12) . . ?
O18 C16 C21 125.3(13) . . ?
O18 C16 C17 115.9(14) . . ?
C21 C16 C17 118.8(15) . . ?
C18 C17 C16 119.6(15) . . ?
C19 C18 C17 121.7(15) . . ?
C18 C19 C20 118.7(16) . . ?
C19 C20 C21 122.2(15) . . ?
C19 C20 O17 120.3(14) . . ?
C21 C20 O17 117.5(12) . . ?
C16 C21 C20 118.6(13) . . ?
O17 C22 C23 105.4(11) . . ?
O17 C22 C24 111.3(11) . . ?
C23 C22 C24 110.9(12) . . ?
O17 C22 C25 108.1(10) . . ?
C23 C22 C25 110.2(12) . . ?
C24 C22 C25 110.8(11) . . ?
O2 C25 O1 126.9(11) . . ?
O2 C25 C22 117.9(12) . . ?
O1 C25 C22 115.2(11) . . ?
O3 C26 O4 127.8(11) . . ?
O3 C26 C27 118.2(10) . . ?
O4 C26 C27 114.0(10) . . ?
C28 C27 C36 119.0(11) . . ?
C28 C27 C26 118.0(11) . . ?
C36 C27 C26 123.0(11) . . ?
C27 C28 C29 121.5(12) . . ?
C30 C29 C28 121.0(12) . . ?
C29 C30 C31 119.8(11) . . ?
C29 C30 C37 117.6(11) . . ?
C31 C30 C37 122.6(11) . . ?
C36 C31 C30 120.2(11) . . ?
C36 C31 C32 118.2(12) . . ?
C30 C31 C32 121.5(11) . . ?
C33 C32 C31 120.2(12) . . ?
C32 C33 C34 120.8(13) . . ?
C35 C34 C33 120.6(13) . . ?
C34 C35 C36 121.7(13) . . ?
C31 C36 C35 118.4(11) . . ?
C31 C36 C27 118.5(11) . . ?
C35 C36 C27 123.0(11) . . ?
O16 C37 O15 125.6(10) . . ?
O16 C37 C30 116.8(10) . . ?
O15 C37 C30 117.5(11) . . ?
O14 C38 O13 126.2(12) . . ?
O14 C38 C5 118.2(12) . 7_548 ?
O13 C38 C5 115.6(11) . 7_548 ?
C100 O100 Rh1 127(2) . . ?
C200 O200 Rh2 114.9(10) . . ?
C300 O300 Rh3 118.7(11) . . ?
C400 O400 Rh4 115.3(9) . . ?

loop_
_geom_bond_atom_site_label_1
_geom_bond_atom_site_label_2
_geom_bond_distance
_geom_bond_site_symmetry_2
_geom_bond_publ_flag
Rh1 O8 2.021(8) . ?
Rh1 O3 2.029(7) . ?
Rh1 O5 2.039(8) . ?
Rh1 O1 2.055(8) . ?
Rh1 O100 2.294(9) . ?
Rh1 Rh2 2.3827(13) . ?
Rh2 O6 2.010(8) . ?
Rh2 O4 2.028(8) . ?
Rh2 O2 2.035(8) . ?
Rh2 O7 2.047(8) . ?
Rh2 O200 2.280(9) . ?
Rh3 O15 2.025(8) . ?
Rh3 O11 2.026(8) . ?
Rh3 O13 2.035(8) . ?
Rh3 O9 2.047(9) . ?
Rh3 O300 2.259(9) . ?
Rh3 Rh4 2.3786(13) . ?
Rh4 O10 2.018(8) . ?
Rh4 O14 2.024(8) . ?
Rh4 O12 2.037(8) . ?
Rh4 O16 2.052(8) . ?
Rh4 O400 2.265(9) . ?
O1 C25 1.284(15) . ?
O2 C25 1.233(15) . ?
O3 C26 1.237(14) . ?
O4 C26 1.274(14) . ?
O5 C1 1.238(15) . ?
O6 C1 1.281(15) . ?
O7 C12 1.241(14) . ?
O8 C12 1.265(14) . ?
O13 C38 1.257(16) . ?
O14 C38 1.256(15) . ?
O15 C37 1.268(14) . ?
O16 C37 1.264(14) . ?
O17 C20 1.403(17) . ?
O17 C22 1.461(16) . ?
O18 C16 1.366(18) . ?
O18 C13 1.446(17) . ?
O11 C39 1.250(10) . ?
O12 C39 1.256(11) . ?
C39 C40 1.518(15) . ?
C40 C41 1.452(18) . ?
C40 O20 1.456(18) . ?
C40 C42 1.455(16) . ?
O20 C43 1.30(3) . ?
C43 C44 1.448(18) . ?
C43 C48 1.476(19) . ?
C44 C45 1.451(19) . ?
C45 O19 1.28(3) . ?
C45 C46 1.493(19) . ?
C46 C47 1.454(19) . ?
C47 C48 1.480(19) . ?
O19 C49 1.411(18) . ?
C49 C50 1.454(16) . ?
C49 C51 1.476(17) . ?
C49 C52 1.520(15) . ?
C52 O9 1.255(10) . ?
C52 O10 1.261(10) . ?
C1 C2 1.511(17) . ?
C2 C3 1.344(19) . ?
C2 C11 1.385(17) . ?
C3 C4 1.40(2) . ?
C4 C5 1.349(18) . ?
C5 C6 1.449(18) . ?
C5 C38 1.489(17) 7_548 ?
C6 C7 1.395(18) . ?
C6 C11 1.429(18) . ?
C7 C8 1.34(2) . ?
C8 C9 1.42(2) . ?
C9 C10 1.35(2) . ?
C10 C11 1.405(19) . ?
C12 C13 1.545(17) . ?
C13 C14 1.50(2) . ?
C13 C15 1.51(2) . ?
C16 C21 1.40(2) . ?
C16 C17 1.41(2) . ?
C17 C18 1.39(2) . ?
C18 C19 1.37(2) . ?
C19 C20 1.369(19) . ?
C20 C21 1.40(2) . ?
C22 C23 1.50(2) . ?
C22 C24 1.534(19) . ?
C22 C25 1.558(18) . ?
C26 C27 1.505(17) . ?
C27 C28 1.376(17) . ?
C27 C36 1.453(17) . ?
C28 C29 1.384(18) . ?
C29 C30 1.373(17) . ?
C30 C31 1.416(17) . ?
C30 C37 1.486(16) . ?
C31 C36 1.404(17) . ?
C31 C32 1.432(17) . ?
C32 C33 1.376(19) . ?
C33 C34 1.39(2) . ?
C34 C35 1.323(18) . ?
C35 C36 1.443(18) . ?
C38 C5 1.489(17) 7_548 ?
O100 C100 1.34(5) . ?
O200 C200 1.386(19) . ?
O300 C300 1.386(19) . ?
O400 C400 1.496(18) . ?
O500 C500 1.390(19) . ?
O600 C600 1.32(4) . ?
O700 C700 1.53(3) . ?
O800 C800 1.39(2) . ?

loop_
_geom_hbond_atom_site_label_D
_geom_hbond_atom_site_label_H
_geom_hbond_atom_site_label_A
_geom_hbond_distance_DH
_geom_hbond_distance_HA
_geom_hbond_distance_DA
_geom_hbond_angle_DHA
_geom_hbond_site_symmetry_A
O100 H100 O700 0.94 2.32 2.787(18) 110.1 .
O200 H200 O800 0.94 2.43 2.70(2) 95.9 .
O300 H300 O600 0.94 1.98 2.65(3) 126.4 .
O400 H400 O500 0.94 2.34 2.620(14) 96.8 .

loop_
_geom_torsion_atom_site_label_1
_geom_torsion_atom_site_label_2
_geom_torsion_atom_site_label_3
_geom_torsion_atom_site_label_4
_geom_torsion
_geom_torsion_site_symmetry_1
_geom_torsion_site_symmetry_2
_geom_torsion_site_symmetry_3
_geom_torsion_site_symmetry_4
_geom_torsion_publ_flag
O8 Rh1 Rh2 O6 -87.8(3) . . . . ?
O3 Rh1 Rh2 O6 91.9(3) . . . . ?
O5 Rh1 Rh2 O6 1.9(3) . . . . ?
O1 Rh1 Rh2 O6 -177.9(3) . . . . ?
O100 Rh1 Rh2 O6 -123(5) . . . . ?
O8 Rh1 Rh2 O4 -178.2(3) . . . . ?
O3 Rh1 Rh2 O4 1.5(3) . . . . ?
O5 Rh1 Rh2 O4 -88.4(3) . . . . ?
O1 Rh1 Rh2 O4 91.8(3) . . . . ?
O100 Rh1 Rh2 O4 147(5) . . . . ?
O8 Rh1 Rh2 O2 91.2(3) . . . . ?
O3 Rh1 Rh2 O2 -89.1(3) . . . . ?
O5 Rh1 Rh2 O2 -179.1(3) . . . . ?
O1 Rh1 Rh2 O2 1.1(3) . . . . ?
O100 Rh1 Rh2 O2 56(5) . . . . ?
O8 Rh1 Rh2 O7 2.7(3) . . . . ?
O3 Rh1 Rh2 O7 -177.6(3) . . . . ?
O5 Rh1 Rh2 O7 92.4(3) . . . . ?
O1 Rh1 Rh2 O7 -87.4(3) . . . . ?
O100 Rh1 Rh2 O7 -32(5) . . . . ?
O8 Rh1 Rh2 O200 -27(6) . . . . ?
O3 Rh1 Rh2 O200 153(6) . . . . ?
O5 Rh1 Rh2 O200 63(6) . . . . ?
O1 Rh1 Rh2 O200 -117(6) . . . . ?
O100 Rh1 Rh2 O200 -62(8) . . . . ?
O15 Rh3 Rh4 O10 89.1(3) . . . . ?
O11 Rh3 Rh4 O10 -90.5(4) . . . . ?
O13 Rh3 Rh4 O10 179.9(3) . . . . ?
O9 Rh3 Rh4 O10 2.0(3) . . . . ?
O300 Rh3 Rh4 O10 143(10) . . . . ?
O15 Rh3 Rh4 O14 -92.4(3) . . . . ?
O11 Rh3 Rh4 O14 87.9(4) . . . . ?
O13 Rh3 Rh4 O14 -1.7(3) . . . . ?
O9 Rh3 Rh4 O14 -179.6(3) . . . . ?
O300 Rh3 Rh4 O14 -39(10) . . . . ?
O15 Rh3 Rh4 O12 178.2(4) . . . . ?
O11 Rh3 Rh4 O12 -1.5(4) . . . . ?
O13 Rh3 Rh4 O12 -91.1(4) . . . . ?
O9 Rh3 Rh4 O12 91.0(4) . . . . ?
O300 Rh3 Rh4 O12 -128(10) . . . . ?
O15 Rh3 Rh4 O16 0.1(3) . . . . ?
O11 Rh3 Rh4 O16 -179.5(3) . . . . ?
O13 Rh3 Rh4 O16 90.9(3) . . . . ?
O9 Rh3 Rh4 O16 -87.0(3) . . . . ?
O300 Rh3 Rh4 O16 54(10) . . . . ?
O15 Rh3 Rh4 O400 -97(5) . . . . ?
O11 Rh3 Rh4 O400 83(5) . . . . ?
O13 Rh3 Rh4 O400 -7(5) . . . . ?
O9 Rh3 Rh4 O400 176(5) . . . . ?
O300 Rh3 Rh4 O400 -44(12) . . . . ?
O8 Rh1 O1 C25 -89.5(8) . . . . ?
O3 Rh1 O1 C25 86.9(8) . . . . ?
O5 Rh1 O1 C25 -4(5) . . . . ?
O100 Rh1 O1 C25 -178.9(8) . . . . ?
Rh2 Rh1 O1 C25 -1.2(8) . . . . ?
O6 Rh2 O2 C25 17(7) . . . . ?
O4 Rh2 O2 C25 -89.7(8) . . . . ?
O7 Rh2 O2 C25 86.3(8) . . . . ?
O200 Rh2 O2 C25 176.4(8) . . . . ?
Rh1 Rh2 O2 C25 -1.4(8) . . . . ?
O8 Rh1 O3 C26 4(6) . . . . ?
O5 Rh1 O3 C26 88.3(8) . . . . ?
O1 Rh1 O3 C26 -87.4(8) . . . . ?
O100 Rh1 O3 C26 -178.9(8) . . . . ?
Rh2 Rh1 O3 C26 -0.5(8) . . . . ?
O6 Rh2 O4 C26 -90.6(8) . . . . ?
O2 Rh2 O4 C26 86.4(8) . . . . ?
O7 Rh2 O4 C26 9(5) . . . . ?
O200 Rh2 O4 C26 178.1(8) . . . . ?
Rh1 Rh2 O4 C26 -3.0(8) . . . . ?
O8 Rh1 O5 C1 85.6(8) . . . . ?
O3 Rh1 O5 C1 -90.8(8) . . . . ?
O1 Rh1 O5 C1 0(5) . . . . ?
O100 Rh1 O5 C1 175.0(8) . . . . ?
Rh2 Rh1 O5 C1 -2.7(8) . . . . ?
O4 Rh2 O6 C1 86.5(8) . . . . ?
O2 Rh2 O6 C1 -20(7) . . . . ?
O7 Rh2 O6 C1 -89.4(8) . . . . ?
O200 Rh2 O6 C1 -179.6(8) . . . . ?
Rh1 Rh2 O6 C1 -1.7(8) . . . . ?
O6 Rh2 O7 C12 87.2(9) . . . . ?
O4 Rh2 O7 C12 -12(5) . . . . ?
O2 Rh2 O7 C12 -90.0(9) . . . . ?
O200 Rh2 O7 C12 178.4(9) . . . . ?
Rh1 Rh2 O7 C12 -0.4(8) . . . . ?
O3 Rh1 O8 C12 -10(6) . . . . ?
O5 Rh1 O8 C12 -94.6(9) . . . . ?
O1 Rh1 O8 C12 81.1(9) . . . . ?
O100 Rh1 O8 C12 172.6(9) . . . . ?
Rh2 Rh1 O8 C12 -5.8(8) . . . . ?
O15 Rh3 O13 C38 89.9(9) . . . . ?
O11 Rh3 O13 C38 -86.8(9) . . . . ?
O9 Rh3 O13 C38 29(5) . . . . ?
O300 Rh3 O13 C38 -179.5(9) . . . . ?
Rh4 Rh3 O13 C38 1.4(9) . . . . ?
O10 Rh4 O14 C38 24(5) . . . . ?
O12 Rh4 O14 C38 90.2(9) . . . . ?
O16 Rh4 O14 C38 -85.3(9) . . . . ?
O400 Rh4 O14 C38 -177.7(9) . . . . ?
Rh3 Rh4 O14 C38 2.5(8) . . . . ?
O11 Rh3 O15 C37 2(7) . . . . ?
O13 Rh3 O15 C37 -92.4(8) . . . . ?
O9 Rh3 O15 C37 83.7(8) . . . . ?
O300 Rh3 O15 C37 176.7(9) . . . . ?
Rh4 Rh3 O15 C37 -4.5(8) . . . . ?
O10 Rh4 O16 C37 -83.6(8) . . . . ?
O14 Rh4 O16 C37 92.4(8) . . . . ?
O12 Rh4 O16 C37 -19(4) . . . . ?
O400 Rh4 O16 C37 -178.4(8) . . . . ?
Rh3 Rh4 O16 C37 4.3(8) . . . . ?
O15 Rh3 O11 C39 -3(7) . . . . ?
O13 Rh3 O11 C39 91.5(10) . . . . ?
O9 Rh3 O11 C39 -84.4(10) . . . . ?
O300 Rh3 O11 C39 -177.5(10) . . . . ?
Rh4 Rh3 O11 C39 3.6(10) . . . . ?
O10 Rh4 O12 C39 87.8(10) . . . . ?
O14 Rh4 O12 C39 -88.4(10) . . . . ?
O16 Rh4 O12 C39 23(4) . . . . ?
O400 Rh4 O12 C39 -177.5(10) . . . . ?
Rh3 Rh4 O12 C39 -0.2(10) . . . . ?
Rh3 O11 C39 O12 -5.0(19) . . . . ?
Rh3 O11 C39 C40 174.0(9) . . . . ?
Rh4 O12 C39 O11 3.3(19) . . . . ?
Rh4 O12 C39 C40 -175.8(9) . . . . ?
O11 C39 C40 C41 152.3(18) . . . . ?
O12 C39 C40 C41 -29(2) . . . . ?
O11 C39 C40 O20 -98.8(15) . . . . ?
O12 C39 C40 O20 80.3(15) . . . . ?
O11 C39 C40 C42 21.4(19) . . . . ?
O12 C39 C40 C42 -159.5(14) . . . . ?
C41 C40 O20 C43 173(2) . . . . ?
C42 C40 O20 C43 -68(2) . . . . ?
C39 C40 O20 C43 55.6(19) . . . . ?
C40 O20 C43 C44 -98.9(15) . . . . ?
C40 O20 C43 C48 81.2(15) . . . . ?
O20 C43 C44 C45 179.9(3) . . . . ?
C48 C43 C44 C45 -0.2(4) . . . . ?
C43 C44 C45 O19 179.8(5) . . . . ?
C43 C44 C45 C46 0.0(6) . . . . ?
O19 C45 C46 C47 -179.6(6) . . . . ?
C44 C45 C46 C47 0.2(9) . . . . ?
C45 C46 C47 C48 -0.1(9) . . . . ?
O20 C43 C48 C47 -179.9(4) . . . . ?
C44 C43 C48 C47 0.3(7) . . . . ?
C46 C47 C48 C43 -0.1(8) . . . . ?
C44 C45 O19 C49 38.8(18) . . . . ?
C46 C45 O19 C49 -141.5(17) . . . . ?
C45 O19 C49 C50 -106.4(18) . . . . ?
C45 O19 C49 C51 137.2(19) . . . . ?
C45 O19 C49 C52 19(2) . . . . ?
O19 C49 C52 O9 55.7(16) . . . . ?
C50 C49 C52 O9 176.1(13) . . . . ?
C51 C49 C52 O9 -59.3(17) . . . . ?
O19 C49 C52 O10 -126.5(13) . . . . ?
C50 C49 C52 O10 -6.0(18) . . . . ?
C51 C49 C52 O10 118.6(15) . . . . ?
O10 C52 O9 Rh3 4.6(17) . . . . ?
C49 C52 O9 Rh3 -177.7(8) . . . . ?
O15 Rh3 O9 C52 -92.6(9) . . . . ?
O11 Rh3 O9 C52 84.2(9) . . . . ?
O13 Rh3 O9 C52 -32(5) . . . . ?
O300 Rh3 O9 C52 177.0(9) . . . . ?
Rh4 Rh3 O9 C52 -3.9(9) . . . . ?
O9 C52 O10 Rh4 -2.3(17) . . . . ?
C49 C52 O10 Rh4 -179.9(8) . . . . ?
O14 Rh4 O10 C52 -22(5) . . . . ?
O12 Rh4 O10 C52 -88.5(9) . . . . ?
O16 Rh4 O10 C52 87.1(9) . . . . ?
O400 Rh4 O10 C52 179.5(9) . . . . ?
Rh3 Rh4 O10 C52 -0.8(9) . . . . ?
Rh1 O5 C1 O6 2.3(15) . . . . ?
Rh1 O5 C1 C2 -179.8(8) . . . . ?
Rh2 O6 C1 O5 0.0(16) . . . . ?
Rh2 O6 C1 C2 -178.1(7) . . . . ?
O5 C1 C2 C3 -137.0(14) . . . . ?
O6 C1 C2 C3 41.3(16) . . . . ?
O5 C1 C2 C11 51.6(17) . . . . ?
O6 C1 C2 C11 -130.2(12) . . . . ?
C11 C2 C3 C4 -2(3) . . . . ?
C1 C2 C3 C4 -173.8(15) . . . . ?
C2 C3 C4 C5 0(3) . . . . ?
C3 C4 C5 C6 3(2) . . . . ?
C3 C4 C5 C38 178.7(15) . . . 7_548 ?
C4 C5 C6 C7 171.2(16) . . . . ?
C38 C5 C6 C7 -4(2) 7_548 . . . ?
C4 C5 C6 C11 -4(2) . . . . ?
C38 C5 C6 C11 -178.9(12) 7_548 . . . ?
C11 C6 C7 C8 3(2) . . . . ?
C5 C6 C7 C8 -171.8(16) . . . . ?
C6 C7 C8 C9 -3(3) . . . . ?
C7 C8 C9 C10 2(3) . . . . ?
C8 C9 C10 C11 -2(3) . . . . ?
C3 C2 C11 C10 -169.0(16) . . . . ?
C1 C2 C11 C10 2(2) . . . . ?
C3 C2 C11 C6 2(2) . . . . ?
C1 C2 C11 C6 172.8(12) . . . . ?
C9 C10 C11 C2 172.8(16) . . . . ?
C9 C10 C11 C6 2(2) . . . . ?
C7 C6 C11 C2 -173.8(13) . . . . ?
C5 C6 C11 C2 1.1(19) . . . . ?
C7 C6 C11 C10 -2(2) . . . . ?
C5 C6 C11 C10 172.6(13) . . . . ?
Rh2 O7 C12 O8 -4.4(17) . . . . ?
Rh2 O7 C12 C13 177.0(8) . . . . ?
Rh1 O8 C12 O7 7.6(17) . . . . ?
Rh1 O8 C12 C13 -173.8(8) . . . . ?
C16 O18 C13 C14 -170.5(13) . . . . ?
C16 O18 C13 C15 68.7(16) . . . . ?
C16 O18 C13 C12 -56.6(16) . . . . ?
O7 C12 C13 O18 -43.6(16) . . . . ?
O8 C12 C13 O18 137.6(12) . . . . ?
O7 C12 C13 C14 68.4(16) . . . . ?
O8 C12 C13 C14 -110.3(14) . . . . ?
O7 C12 C13 C15 -168.1(12) . . . . ?
O8 C12 C13 C15 13.1(17) . . . . ?
C13 O18 C16 C21 13(2) . . . . ?
C13 O18 C16 C17 -168.5(13) . . . . ?
O18 C16 C17 C18 -173.9(15) . . . . ?
C21 C16 C17 C18 5(2) . . . . ?
C16 C17 C18 C19 -1(3) . . . . ?
C17 C18 C19 C20 -1(3) . . . . ?
C18 C19 C20 C21 -2(2) . . . . ?
C18 C19 C20 O17 179.5(14) . . . . ?
C22 O17 C20 C19 -99.1(15) . . . . ?
C22 O17 C20 C21 82.2(15) . . . . ?
O18 C16 C21 C20 171.4(14) . . . . ?
C17 C16 C21 C20 -8(2) . . . . ?
C19 C20 C21 C16 6(2) . . . . ?
O17 C20 C21 C16 -175.3(12) . . . . ?
C20 O17 C22 C23 177.4(11) . . . . ?
C20 O17 C22 C24 57.0(15) . . . . ?
C20 O17 C22 C25 -64.9(14) . . . . ?
Rh2 O2 C25 O1 0.9(15) . . . . ?
Rh2 O2 C25 C22 -176.7(8) . . . . ?
Rh1 O1 C25 O2 0.4(15) . . . . ?
Rh1 O1 C25 C22 178.1(8) . . . . ?
O17 C22 C25 O2 114.2(12) . . . . ?
C23 C22 C25 O2 -131.1(12) . . . . ?
C24 C22 C25 O2 -8.0(16) . . . . ?
O17 C22 C25 O1 -63.8(14) . . . . ?
C23 C22 C25 O1 50.9(15) . . . . ?
C24 C22 C25 O1 174.0(11) . . . . ?
Rh1 O3 C26 O4 -2.0(16) . . . . ?
Rh1 O3 C26 C27 -178.6(7) . . . . ?
Rh2 O4 C26 O3 3.8(16) . . . . ?
Rh2 O4 C26 C27 -179.4(7) . . . . ?
O3 C26 C27 C28 149.9(12) . . . . ?
O4 C26 C27 C28 -27.2(16) . . . . ?
O3 C26 C27 C36 -28.4(17) . . . . ?
O4 C26 C27 C36 154.5(11) . . . . ?
C36 C27 C28 C29 -1.4(19) . . . . ?
C26 C27 C28 C29 -179.8(11) . . . . ?
C27 C28 C29 C30 1(2) . . . . ?
C28 C29 C30 C31 0.1(19) . . . . ?
C28 C29 C30 C37 178.2(11) . . . . ?
C29 C30 C31 C36 -1.0(18) . . . . ?
C37 C30 C31 C36 -179.0(11) . . . . ?
C29 C30 C31 C32 -178.1(12) . . . . ?
C37 C30 C31 C32 3.9(18) . . . . ?
C36 C31 C32 C33 -1.9(19) . . . . ?
C30 C31 C32 C33 175.2(13) . . . . ?
C31 C32 C33 C34 1(2) . . . . ?
C32 C33 C34 C35 1(2) . . . . ?
C33 C34 C35 C36 -2(2) . . . . ?
C30 C31 C36 C35 -176.1(12) . . . . ?
C32 C31 C36 C35 1.1(18) . . . . ?
C30 C31 C36 C27 0.7(18) . . . . ?
C32 C31 C36 C27 177.9(11) . . . . ?
C34 C35 C36 C31 1(2) . . . . ?
C34 C35 C36 C27 -175.8(13) . . . . ?
C28 C27 C36 C31 0.5(18) . . . . ?
C26 C27 C36 C31 178.8(11) . . . . ?
C28 C27 C36 C35 177.1(12) . . . . ?
C26 C27 C36 C35 -4.6(19) . . . . ?
Rh4 O16 C37 O15 -9.5(15) . . . . ?
Rh4 O16 C37 C30 169.4(7) . . . . ?
Rh3 O15 C37 O16 9.7(15) . . . . ?
Rh3 O15 C37 C30 -169.3(7) . . . . ?
C29 C30 C37 O16 45.7(15) . . . . ?
C31 C30 C37 O16 -136.2(12) . . . . ?
C29 C30 C37 O15 -135.3(12) . . . . ?
C31 C30 C37 O15 42.8(16) . . . . ?
Rh4 O14 C38 O13 -2.2(17) . . . . ?
Rh4 O14 C38 C5 175.5(8) . . . 7_548 ?
Rh3 O13 C38 O14 0.2(17) . . . . ?
Rh3 O13 C38 C5 -177.6(8) . . . 7_548 ?
O8 Rh1 O100 C100 152(3) . . . . ?
O3 Rh1 O100 C100 -28(3) . . . . ?
O5 Rh1 O100 C100 62(3) . . . . ?
O1 Rh1 O100 C100 -118(3) . . . . ?
Rh2 Rh1 O100 C100 -173(5) . . . . ?
O6 Rh2 O200 C200 24.1(11) . . . . ?
O4 Rh2 O200 C200 114.4(11) . . . . ?
O2 Rh2 O200 C200 -154.9(11) . . . . ?
O7 Rh2 O200 C200 -66.4(11) . . . . ?
Rh1 Rh2 O200 C200 -37(7) . . . . ?
O15 Rh3 O300 C300 132.1(14) . . . . ?
O11 Rh3 O300 C300 -48.2(15) . . . . ?
O13 Rh3 O300 C300 41.4(14) . . . . ?
O9 Rh3 O300 C300 -140.8(14) . . . . ?
Rh4 Rh3 O300 C300 78(11) . . . . ?
O10 Rh4 O400 C400 136.6(10) . . . . ?
O14 Rh4 O400 C400 -41.9(10) . . . . ?
O12 Rh4 O400 C400 47.5(10) . . . . ?
O16 Rh4 O400 C400 -134.3(10) . . . . ?
Rh3 Rh4 O400 C400 -37(6) . . . . ?
